data_7108362
loop_
_publ_author_name
'Jordi Esteban'
'Merce Font-Bardia'
'Albert Escuer'

_publ_section_title
;
 Anion coordination by metallamacrocycles: a cryptand-like cavity
;
_journal_name_full Chem.Commun.
_journal_page_first 9777
_journal_paper_doi 10.1039/c2cc34061e
_journal_volume 48
_journal_year 2012
_chemical_formula_moiety 'C36 H54 N24 Ni3 O2, C H4 O'
_chemical_formula_sum 'C37 H58 N24 Ni3 O3'
_chemical_formula_weight 1063.20
_chemical_name_systematic
;
?
;
_space_group_IT_number 2
_symmetry_cell_setting triclinic
_symmetry_space_group_name_Hall '-P 1'
_symmetry_space_group_name_H-M 'P -1'
_atom_sites_solution_hydrogens geom
_atom_sites_solution_primary direct
_atom_sites_solution_secondary difmap
_audit_creation_method SHELXL-97
_cell_angle_alpha 93.84(2)
_cell_angle_beta 91.81(2)
_cell_angle_gamma 107.65(2)
_cell_formula_units_Z 2
_cell_length_a 12.183(5)
_cell_length_b 12.582(4)
_cell_length_c 16.689(5)
_cell_measurement_reflns_used 1824
_cell_measurement_temperature 105(2)
_cell_measurement_theta_max 31
_cell_measurement_theta_min 3
_cell_volume 2428.7(15)
_computing_cell_refinement AUTOMAR
_computing_data_collection MARXDS
_computing_data_reduction MARSCALE
_computing_molecular_graphics 'ORTEP (Brueggermann and Smith, 1990)'
_computing_publication_material 'PLATON (Spek, 1990)'
_computing_structure_refinement 'SHELXL-97 (Sheldrick, 1997)'
_computing_structure_solution 'SHELXS-97 (Sheldrick, 1997)'
_diffrn_ambient_temperature 105(2)
_diffrn_measured_fraction_theta_full 0.933
_diffrn_measured_fraction_theta_max 0.693
_diffrn_measurement_device_type 'MAR345 with image plate detector'
_diffrn_measurement_method 'phi scan'
_diffrn_radiation_monochromator graphite
_diffrn_radiation_source 'fine-focus sealed tube'
_diffrn_radiation_type MoK\a
_diffrn_radiation_wavelength 0.71073
_diffrn_reflns_av_R_equivalents 0.0520
_diffrn_reflns_av_sigmaI/netI 0.0590
_diffrn_reflns_limit_h_max 16
_diffrn_reflns_limit_h_min -18
_diffrn_reflns_limit_k_max 18
_diffrn_reflns_limit_k_min -18
_diffrn_reflns_limit_l_max 25
_diffrn_reflns_limit_l_min -24
_diffrn_reflns_number 20649
_diffrn_reflns_theta_full 25.00
_diffrn_reflns_theta_max 32.26
_diffrn_reflns_theta_min 1.70
_exptl_absorpt_coefficient_mu 1.214
_exptl_absorpt_correction_T_max 0.91
_exptl_absorpt_correction_T_min 0.88
_exptl_absorpt_correction_type empirical
_exptl_absorpt_process_details sadabs
_exptl_crystal_colour red
_exptl_crystal_density_diffrn 1.454
_exptl_crystal_density_method 'not measured'
_exptl_crystal_description prism
_exptl_crystal_F_000 1112
_exptl_crystal_size_max 0.2
_exptl_crystal_size_mid 0.09
_exptl_crystal_size_min 0.08
_refine_diff_density_max 0.984
_refine_diff_density_min -0.609
_refine_diff_density_rms 0.088
_refine_ls_extinction_method none
_refine_ls_goodness_of_fit_ref 1.069
_refine_ls_hydrogen_treatment constr
_refine_ls_matrix_type full
_refine_ls_number_parameters 598
_refine_ls_number_reflns 12039
_refine_ls_number_restraints 14
_refine_ls_restrained_S_all 1.071
_refine_ls_R_factor_all 0.0762
_refine_ls_R_factor_gt 0.0531
_refine_ls_shift/su_max 0.001
_refine_ls_shift/su_mean 0.000
_refine_ls_structure_factor_coef Fsqd
_refine_ls_weighting_details 'calc w=1/[\s^2^(Fo^2^)+(0.0698P)^2^+0.4960P] where P=(Fo^2^+2Fc^2^)/3'
_refine_ls_weighting_scheme calc
_refine_ls_wR_factor_gt 0.1318
_refine_ls_wR_factor_ref 0.1423
_reflns_number_gt 8888
_reflns_number_total 12039
_reflns_threshold_expression >2sigma(I)
_cod_data_source_file c2cc34061e.txt
_cod_data_source_block joom73a
_cod_original_sg_symbol_H-M P-1
_cod_database_code 7108362

loop_
_symmetry_equiv_pos_as_xyz
'x, y, z'
'-x, -y, -z'

loop_
_atom_site_label
_atom_site_type_symbol
_atom_site_fract_x
_atom_site_fract_y
_atom_site_fract_z
_atom_site_U_iso_or_equiv
_atom_site_adp_type
_atom_site_occupancy
_atom_site_symmetry_multiplicity
_atom_site_calc_flag
_atom_site_refinement_flags
Ni1 Ni 0.56139(3) 0.58155(3) 0.17889(2) 0.03658(10) Uani 1 1 d U
Ni2 Ni 0.61352(3) 0.86480(3) 0.25508(2) 0.03063(9) Uani 1 1 d .
Ni3 Ni 0.90888(3) 0.96756(3) 0.32435(2) 0.03352(10) Uani 1 1 d .
O1 O 0.48274(19) 0.62747(17) 0.27802(13) 0.0390(5) Uani 1 1 d .
O2 O 0.83876(17) 1.04012(17) 0.23766(12) 0.0350(4) Uani 1 1 d .
N3 N 0.4922(2) 0.73372(19) 0.29727(15) 0.0334(5) Uani 1 1 d .
N6 N 0.7272(2) 1.00233(19) 0.21494(14) 0.0308(5) Uani 1 1 d .
N7 N 0.9376(3) 0.8544(2) 0.23560(16) 0.0435(6) Uani 1 1 d .
H7A H 0.9764 0.8137 0.2598 0.052 Uiso 1 1 calc R
H7B H 0.8683 0.8069 0.2182 0.052 Uiso 1 1 calc R
N8 N 1.0647(2) 1.1027(3) 0.30546(19) 0.0477(7) Uani 1 1 d .
N9 N 0.8685(2) 1.0654(2) 0.41962(16) 0.0417(6) Uani 1 1 d .
H9A H 0.7943 1.0328 0.4301 0.050 Uiso 1 1 calc R
H9B H 0.9117 1.0617 0.4635 0.050 Uiso 1 1 calc R
N10 N 0.4301(2) 0.5930(2) 0.09823(18) 0.0459(6) Uani 1 1 d .
H10A H 0.4447 0.6656 0.0891 0.055 Uiso 1 1 calc R
H10B H 0.4361 0.5562 0.0513 0.055 Uiso 1 1 calc R
N11 N 0.4615(3) 0.4104(2) 0.1999(2) 0.0519(6) Uani 1 1 d U
N12 N 0.7007(3) 0.5792(3) 0.25516(19) 0.0513(7) Uani 1 1 d .
H12A H 0.7577 0.5764 0.2229 0.062 Uiso 1 1 calc R
H12B H 0.7246 0.6465 0.2832 0.062 Uiso 1 1 calc R
N13 N 0.6554(2) 0.7558(2) 0.16816(15) 0.0358(5) Uani 1 1 d .
N14 N 0.6808(2) 0.7896(2) 0.10333(16) 0.0398(6) Uani 1 1 d .
N15 N 0.7072(4) 0.8226(3) 0.0415(2) 0.0657(9) Uani 1 1 d .
N16 N 0.7414(2) 0.8451(2) 0.33612(15) 0.0362(5) Uani 1 1 d .
N17 N 0.7130(2) 0.8012(2) 0.39668(15) 0.0347(5) Uani 1 1 d U
N18 N 0.6844(3) 0.7579(3) 0.45458(18) 0.0535(7) Uani 1 1 d U
N19 N 0.9827(3) 0.8905(2) 0.41414(18) 0.0463(6) Uani 1 1 d .
N20 N 0.9609(2) 0.7923(2) 0.40443(16) 0.0422(6) Uani 1 1 d .
N21 N 0.9393(3) 0.6948(3) 0.3946(2) 0.0574(8) Uani 1 1 d .
N22 N 0.6420(3) 0.5361(2) 0.07616(18) 0.0479(7) Uani 1 1 d .
N23 N 0.7445(3) 0.5780(2) 0.07500(18) 0.0447(6) Uani 1 1 d .
N24 N 0.8447(3) 0.6151(3) 0.0730(2) 0.0626(9) Uani 1 1 d .
N1 N 0.3907(3) 0.5935(3) 0.4371(2) 0.0637(9) Uani 1 1 d U
C1 C 0.3119(4) 0.5131(3) 0.4781(2) 0.0600(10) Uani 1 1 d .
H1 H 0.3365 0.4617 0.5054 0.072 Uiso 1 1 calc R
C2 C 0.1973(4) 0.5100(3) 0.4779(2) 0.0557(9) Uani 1 1 d .
H2 H 0.1448 0.4573 0.5056 0.067 Uiso 1 1 calc R
C3 C 0.1618(3) 0.5865(3) 0.4361(2) 0.0538(9) Uani 1 1 d U
H3 H 0.0848 0.5844 0.4358 0.065 Uiso 1 1 calc R
C4 C 0.2376(2) 0.6647(2) 0.39538(17) 0.0345(6) Uani 1 1 d U
H4 H 0.2123 0.7149 0.3672 0.041 Uiso 1 1 calc R
C5 C 0.3501(3) 0.6687(3) 0.39640(18) 0.0385(6) Uani 1 1 d U
C6 C 0.4290(3) 0.7564(2) 0.35363(17) 0.0331(6) Uani 1 1 d .
N2 N 0.5388(2) 0.9472(2) 0.34135(15) 0.0348(5) Uani 1 1 d .
C7 C 0.4446(3) 0.8758(2) 0.37301(18) 0.0346(6) Uani 1 1 d .
C8 C 0.3723(3) 0.9170(3) 0.4203(2) 0.0415(7) Uani 1 1 d .
H8 H 0.3093 0.8681 0.4424 0.050 Uiso 1 1 calc R
C9 C 0.3951(3) 1.0317(3) 0.4343(2) 0.0470(8) Uani 1 1 d .
H9 H 0.3471 1.0602 0.4656 0.056 Uiso 1 1 calc R
C10 C 0.4891(3) 1.1033(3) 0.4015(2) 0.0466(7) Uani 1 1 d U
H10 H 0.5051 1.1804 0.4107 0.056 Uiso 1 1 calc R
C11 C 0.5594(3) 1.0597(3) 0.35496(19) 0.0407(6) Uani 1 1 d U
H11 H 0.6221 1.1082 0.3324 0.049 Uiso 1 1 calc R
N4 N 0.5110(2) 0.9110(2) 0.17187(14) 0.0323(5) Uani 1 1 d .
C12 C 0.3946(3) 0.8607(3) 0.15473(19) 0.0409(7) Uani 1 1 d .
H12 H 0.3576 0.7944 0.1773 0.049 Uiso 1 1 calc R
C13 C 0.3320(3) 0.9065(3) 0.1050(2) 0.0452(7) Uani 1 1 d .
H13 H 0.2540 0.8702 0.0928 0.054 Uiso 1 1 calc R
C14 C 0.3859(3) 1.0071(3) 0.0730(2) 0.0471(8) Uani 1 1 d .
H14 H 0.3437 1.0394 0.0404 0.056 Uiso 1 1 calc R
C15 C 0.5034(3) 1.0594(3) 0.0900(2) 0.0426(7) Uani 1 1 d .
H15 H 0.5404 1.1266 0.0686 0.051 Uiso 1 1 calc R
C16 C 0.5649(3) 1.0097(2) 0.13942(17) 0.0323(6) Uani 1 1 d .
C17 C 0.6893(3) 1.0531(2) 0.15940(17) 0.0335(6) Uani 1 1 d .
N5 N 0.8614(3) 1.1315(3) 0.0794(2) 0.0578(8) Uani 1 1 d U
C18 C 0.7675(3) 1.1450(3) 0.11899(19) 0.0396(6) Uani 1 1 d U
C19 C 0.7446(3) 1.2445(3) 0.1232(2) 0.0515(8) Uani 1 1 d U
H19 H 0.6814 1.2532 0.1495 0.062 Uiso 1 1 calc R
C20 C 0.8173(5) 1.3309(4) 0.0875(3) 0.0838(15) Uani 1 1 d U
H20 H 0.8017 1.3989 0.0895 0.101 Uiso 1 1 calc R
C21 C 0.9127(4) 1.3224(4) 0.0487(3) 0.0713(12) Uani 1 1 d .
H21 H 0.9613 1.3838 0.0261 0.086 Uiso 1 1 calc R
C22 C 0.9347(3) 1.2209(3) 0.0442(2) 0.0538(9) Uani 1 1 d .
H22 H 0.9980 1.2126 0.0178 0.065 Uiso 1 1 calc R
C23 C 0.9995(4) 0.8952(4) 0.1641(2) 0.0585(10) Uani 1 1 d .
H23A H 0.9505 0.9227 0.1295 0.070 Uiso 1 1 calc R
H23B H 1.0162 0.8335 0.1343 0.070 Uiso 1 1 calc R
C24 C 1.1094(4) 0.9864(4) 0.1856(3) 0.0725(12) Uani 1 1 d .
H24A H 1.1531 0.9995 0.1377 0.087 Uiso 1 1 calc R
H24B H 1.1539 0.9598 0.2244 0.087 Uiso 1 1 calc R
C25 C 1.1000(4) 1.0968(4) 0.2199(3) 0.0619(10) Uani 1 1 d .
H25A H 1.0447 1.1170 0.1859 0.074 Uiso 1 1 calc R
H25B H 1.1742 1.1530 0.2166 0.074 Uiso 1 1 calc R
C26 C 1.0469(3) 1.2145(3) 0.3157(2) 0.0532(8) Uani 1 1 d U
H26A H 0.9911 1.2182 0.2740 0.064 Uiso 1 1 calc R
H26B H 1.1191 1.2707 0.3069 0.064 Uiso 1 1 calc R
C27 C 1.0057(4) 1.2454(4) 0.3963(3) 0.0644(11) Uani 1 1 d U
H27A H 1.0550 1.2318 0.4387 0.077 Uiso 1 1 calc R
H27B H 1.0148 1.3249 0.4004 0.077 Uiso 1 1 calc R
C28 C 0.8833(4) 1.1833(3) 0.4103(2) 0.0547(9) Uani 1 1 d .
H28A H 0.8600 1.2166 0.4584 0.066 Uiso 1 1 calc R
H28B H 0.8340 1.1896 0.3653 0.066 Uiso 1 1 calc R
C29 C 1.1587(4) 1.0984(4) 0.3601(3) 0.0777(14) Uani 1 1 d .
H29A H 1.1695 1.0259 0.3530 0.117 Uiso 1 1 calc R
H29B H 1.1401 1.1117 0.4146 0.117 Uiso 1 1 calc R
H29C H 1.2283 1.1547 0.3487 0.117 Uiso 1 1 calc R
C30 C 0.3089(4) 0.5511(4) 0.1201(3) 0.0655(11) Uani 1 1 d .
H30A H 0.2588 0.5640 0.0780 0.079 Uiso 1 1 calc R
H30B H 0.2987 0.5914 0.1695 0.079 Uiso 1 1 calc R
C31 C 0.2764(4) 0.4265(4) 0.1315(3) 0.0689(11) Uani 1 1 d U
H31A H 0.1938 0.3975 0.1368 0.083 Uiso 1 1 calc R
H31B H 0.2954 0.3877 0.0843 0.083 Uiso 1 1 calc R
C32 C 0.3373(4) 0.4045(4) 0.2034(3) 0.0663(10) Uani 1 1 d U
H32A H 0.2953 0.3303 0.2180 0.080 Uiso 1 1 calc R
H32B H 0.3316 0.4571 0.2471 0.080 Uiso 1 1 calc R
C33 C 0.4934(5) 0.3770(4) 0.2751(3) 0.0777(12) Uani 1 1 d U
H33A H 0.4465 0.3006 0.2805 0.093 Uiso 1 1 calc R
H33B H 0.4755 0.4239 0.3181 0.093 Uiso 1 1 calc R
C34 C 0.6262(5) 0.3840(4) 0.2868(3) 0.0813(10) Uani 1 1 d DU
H34A H 0.6358 0.3372 0.3287 0.098 Uiso 1 1 calc R
H34B H 0.6520 0.3571 0.2372 0.098 Uiso 1 1 calc R
C35 C 0.6968(5) 0.5028(4) 0.3094(3) 0.0813(10) Uani 1 1 d D
H35A H 0.6679 0.5277 0.3583 0.098 Uiso 1 1 calc R
H35B H 0.7753 0.5037 0.3221 0.098 Uiso 1 1 calc R
C36 C 0.4677(5) 0.3320(4) 0.1315(3) 0.0887(17) Uani 1 1 d U
H36A H 0.4453 0.3575 0.0824 0.133 Uiso 1 1 calc R
H36B H 0.4165 0.2589 0.1387 0.133 Uiso 1 1 calc R
H36C H 0.5452 0.3288 0.1289 0.133 Uiso 1 1 calc R
C1W C 0.0656(5) 0.6204(5) 0.2186(4) 0.0930(17) Uani 1 1 d .
H1W H 0.1101 0.5694 0.2127 0.112 Uiso 1 1 calc R
H1WA H 0.0308 0.6259 0.1672 0.112 Uiso 1 1 calc R
H1WB H 0.0063 0.5935 0.2554 0.112 Uiso 1 1 calc R
O1W O 0.1407(3) 0.7304(3) 0.2495(2) 0.0860(10) Uani 1 1 d .
H1WO H 0.2081 0.7339 0.2430 0.129 Uiso 1 1 calc R

loop_
_atom_site_aniso_label
_atom_site_aniso_U_11
_atom_site_aniso_U_22
_atom_site_aniso_U_33
_atom_site_aniso_U_23
_atom_site_aniso_U_13
_atom_site_aniso_U_12
Ni1 0.0359(2) 0.03288(19) 0.0394(2) 0.00056(16) 0.00249(16) 0.00859(15)
Ni2 0.03036(18) 0.02877(17) 0.03187(18) 0.00253(14) 0.00109(14) 0.00776(14)
Ni3 0.03278(19) 0.03273(18) 0.03357(19) 0.00282(15) -0.00006(15) 0.00798(15)
O1 0.0420(12) 0.0327(10) 0.0411(11) 0.0005(9) 0.0043(9) 0.0101(9)
O2 0.0314(10) 0.0349(10) 0.0365(10) 0.0062(9) -0.0014(8) 0.0064(8)
N3 0.0354(12) 0.0286(11) 0.0349(12) 0.0007(10) -0.0004(10) 0.0083(9)
N6 0.0304(11) 0.0311(11) 0.0322(11) 0.0015(10) 0.0021(9) 0.0115(9)
N7 0.0499(16) 0.0415(14) 0.0412(14) 0.0050(12) 0.0040(12) 0.0168(12)
N8 0.0387(14) 0.0467(15) 0.0529(16) 0.0077(14) 0.0000(12) 0.0055(12)
N9 0.0459(15) 0.0398(13) 0.0373(13) 0.0003(12) 0.0007(11) 0.0107(12)
N10 0.0425(15) 0.0464(15) 0.0479(15) -0.0016(13) 0.0015(12) 0.0132(12)
N11 0.0508(14) 0.0380(11) 0.0615(16) 0.0047(12) 0.0079(14) 0.0050(11)
N12 0.0511(17) 0.0452(15) 0.0571(18) -0.0017(14) -0.0068(14) 0.0160(13)
N13 0.0379(13) 0.0345(12) 0.0348(12) -0.0004(10) 0.0020(10) 0.0114(10)
N14 0.0459(15) 0.0366(13) 0.0384(13) 0.0010(11) 0.0005(11) 0.0153(11)
N15 0.095(3) 0.062(2) 0.0474(17) 0.0110(16) 0.0091(18) 0.034(2)
N16 0.0346(13) 0.0361(12) 0.0357(12) 0.0033(11) 0.0019(10) 0.0076(10)
N17 0.0344(12) 0.0326(12) 0.0363(11) 0.0008(9) -0.0002(10) 0.0098(10)
N18 0.0554(18) 0.0595(19) 0.0460(14) 0.0137(13) 0.0068(13) 0.0156(15)
N19 0.0474(16) 0.0441(15) 0.0462(15) 0.0030(13) -0.0063(12) 0.0133(13)
N20 0.0432(14) 0.0439(14) 0.0387(13) 0.0039(12) -0.0010(11) 0.0124(12)
N21 0.067(2) 0.0501(17) 0.0562(18) 0.0060(15) 0.0004(16) 0.0192(16)
N22 0.0417(15) 0.0461(15) 0.0517(16) -0.0059(14) 0.0036(13) 0.0092(12)
N23 0.0449(16) 0.0421(14) 0.0483(15) 0.0020(13) 0.0036(12) 0.0154(12)
N24 0.0511(19) 0.065(2) 0.068(2) 0.0071(18) 0.0045(16) 0.0121(16)
N1 0.072(2) 0.060(2) 0.065(2) 0.0176(16) 0.0051(17) 0.0261(17)
C1 0.074(3) 0.051(2) 0.054(2) 0.0124(18) 0.0036(19) 0.0158(19)
C2 0.062(2) 0.050(2) 0.051(2) 0.0065(17) 0.0087(17) 0.0087(18)
C3 0.0463(19) 0.0480(19) 0.062(2) 0.0112(16) 0.0124(16) 0.0046(15)
C4 0.0308(13) 0.0362(14) 0.0364(14) 0.0050(11) 0.0018(11) 0.0097(11)
C5 0.0385(15) 0.0387(14) 0.0358(14) 0.0016(12) 0.0039(12) 0.0080(12)
C6 0.0336(14) 0.0329(13) 0.0329(13) 0.0048(12) 0.0031(11) 0.0097(11)
N2 0.0363(13) 0.0321(12) 0.0348(12) 0.0013(10) 0.0014(10) 0.0091(10)
C7 0.0322(14) 0.0355(14) 0.0354(14) 0.0038(12) 0.0044(11) 0.0087(11)
C8 0.0422(16) 0.0397(15) 0.0432(16) 0.0017(14) 0.0045(13) 0.0133(13)
C9 0.0495(19) 0.0451(17) 0.0483(18) 0.0009(15) 0.0041(15) 0.0179(15)
C10 0.0526(19) 0.0405(16) 0.0478(18) 0.0000(15) 0.0038(14) 0.0164(14)
C11 0.0449(17) 0.0355(14) 0.0416(16) 0.0047(13) 0.0044(13) 0.0118(12)
N4 0.0315(12) 0.0321(11) 0.0335(11) 0.0021(10) 0.0006(9) 0.0101(9)
C12 0.0403(16) 0.0420(16) 0.0386(15) 0.0021(14) -0.0006(13) 0.0102(13)
C13 0.0429(17) 0.0480(18) 0.0458(17) 0.0028(15) 0.0017(14) 0.0158(14)
C14 0.0433(18) 0.0537(19) 0.0476(18) 0.0057(16) -0.0008(14) 0.0199(15)
C15 0.0442(17) 0.0440(16) 0.0431(16) 0.0033(14) 0.0027(14) 0.0185(14)
C16 0.0355(14) 0.0341(13) 0.0301(12) 0.0025(11) 0.0052(11) 0.0146(11)
C17 0.0364(14) 0.0323(13) 0.0328(13) 0.0047(11) 0.0029(11) 0.0115(11)
N5 0.0529(17) 0.068(2) 0.0533(18) 0.0072(16) 0.0087(14) 0.0196(16)
C18 0.0414(15) 0.0369(14) 0.0386(15) 0.0062(13) -0.0001(11) 0.0085(12)
C19 0.054(2) 0.0424(17) 0.062(2) 0.0090(15) 0.0096(17) 0.0204(15)
C20 0.093(4) 0.057(2) 0.102(4) 0.028(2) 0.026(3) 0.017(2)
C21 0.072(3) 0.060(2) 0.075(3) 0.021(2) 0.011(2) 0.006(2)
C22 0.0449(19) 0.062(2) 0.051(2) 0.0107(18) 0.0042(16) 0.0089(17)
C23 0.064(2) 0.060(2) 0.054(2) 0.0058(19) 0.0130(19) 0.021(2)
C24 0.067(3) 0.069(3) 0.082(3) 0.009(2) 0.018(2) 0.020(2)
C25 0.055(2) 0.059(2) 0.067(3) 0.007(2) 0.0097(19) 0.0093(19)
C26 0.050(2) 0.0470(19) 0.0555(18) 0.0077(16) 0.0024(16) 0.0039(16)
C27 0.074(3) 0.051(2) 0.056(2) 0.0005(19) 0.0037(19) 0.003(2)
C28 0.063(2) 0.0488(19) 0.053(2) 0.0009(17) 0.0038(18) 0.0188(18)
C29 0.056(3) 0.082(3) 0.087(3) 0.025(3) -0.011(2) 0.006(2)
C30 0.053(2) 0.072(3) 0.069(3) -0.005(2) 0.003(2) 0.017(2)
C31 0.052(2) 0.072(3) 0.074(3) 0.001(2) 0.0057(19) 0.007(2)
C32 0.0542(17) 0.062(2) 0.080(3) 0.008(2) 0.0113(19) 0.0113(19)
C33 0.090(2) 0.067(3) 0.075(3) 0.021(2) 0.003(2) 0.019(3)
C34 0.086(2) 0.068(2) 0.081(2) 0.0160(19) -0.0098(19) 0.0094(18)
C35 0.086(2) 0.068(2) 0.081(2) 0.0160(19) -0.0098(19) 0.0094(18)
C36 0.106(4) 0.064(3) 0.088(3) -0.016(2) 0.015(3) 0.017(3)
C1W 0.079(4) 0.121(5) 0.086(4) 0.004(4) 0.002(3) 0.044(4)
O1W 0.077(2) 0.097(3) 0.084(2) 0.016(2) -0.0012(19) 0.025(2)

loop_
_atom_type_symbol
_atom_type_description
_atom_type_scat_dispersion_real
_atom_type_scat_dispersion_imag
_atom_type_scat_source
C C 0.0033 0.0016 'International Tables Vol C Tables 4.2.6.8 and 6.1.1.4'
H H 0.0000 0.0000 'International Tables Vol C Tables 4.2.6.8 and 6.1.1.4'
N N 0.0061 0.0033 'International Tables Vol C Tables 4.2.6.8 and 6.1.1.4'
Ni Ni 0.3393 1.1124 'International Tables Vol C Tables 4.2.6.8 and 6.1.1.4'
O O 0.0106 0.0060 'International Tables Vol C Tables 4.2.6.8 and 6.1.1.4'

loop_
_geom_angle_atom_site_label_1
_geom_angle_atom_site_label_2
_geom_angle_atom_site_label_3
_geom_angle
O1 Ni1 N12 89.20(11)
O1 Ni1 N10 92.75(10)
N12 Ni1 N10 175.90(12)
O1 Ni1 N22 179.25(11)
N12 Ni1 N22 91.26(13)
N10 Ni1 N22 86.75(12)
O1 Ni1 N13 89.89(9)
N12 Ni1 N13 86.12(11)
N10 Ni1 N13 90.28(11)
N22 Ni1 N13 89.55(11)
O1 Ni1 N11 85.08(11)
N12 Ni1 N11 93.02(13)
N10 Ni1 N11 90.74(12)
N22 Ni1 N11 95.49(12)
N13 Ni1 N11 174.91(11)
N6 Ni2 N3 175.95(10)
N6 Ni2 N4 78.45(10)
N3 Ni2 N4 99.23(10)
N6 Ni2 N2 97.96(10)
N3 Ni2 N2 78.47(10)
N4 Ni2 N2 85.38(10)
N6 Ni2 N13 92.77(10)
N3 Ni2 N13 90.61(10)
N4 Ni2 N13 91.78(10)
N2 Ni2 N13 168.10(10)
N6 Ni2 N16 91.13(10)
N3 Ni2 N16 91.11(10)
N4 Ni2 N16 169.51(10)
N2 Ni2 N16 95.03(10)
N13 Ni2 N16 89.87(10)
O2 Ni3 N7 89.92(10)
O2 Ni3 N9 93.42(10)
N7 Ni3 N9 173.52(11)
O2 Ni3 N19 179.42(10)
N7 Ni3 N19 89.50(12)
N9 Ni3 N19 87.16(11)
O2 Ni3 N16 90.42(9)
N7 Ni3 N16 86.97(11)
N9 Ni3 N16 87.45(11)
N19 Ni3 N16 89.59(11)
O2 Ni3 N8 82.78(10)
N7 Ni3 N8 95.27(12)
N9 Ni3 N8 90.66(12)
N19 Ni3 N8 97.24(12)
N16 Ni3 N8 172.82(11)
N3 O1 Ni1 120.80(17)
N6 O2 Ni3 121.61(16)
C6 N3 O1 118.0(2)
C6 N3 Ni2 117.5(2)
O1 N3 Ni2 124.06(19)
C17 N6 O2 117.9(2)
C17 N6 Ni2 117.5(2)
O2 N6 Ni2 124.47(17)
C23 N7 Ni3 120.3(2)
C23 N7 H7A 107.2
Ni3 N7 H7A 107.2
C23 N7 H7B 107.2
Ni3 N7 H7B 107.2
H7A N7 H7B 106.9
C29 N8 C26 110.1(3)
C29 N8 C25 109.5(3)
C26 N8 C25 103.0(3)
C29 N8 Ni3 110.0(3)
C26 N8 Ni3 112.2(2)
C25 N8 Ni3 111.7(2)
C28 N9 Ni3 118.9(2)
C28 N9 H9A 107.6
Ni3 N9 H9A 107.6
C28 N9 H9B 107.6
Ni3 N9 H9B 107.6
H9A N9 H9B 107.0
C30 N10 Ni1 119.1(3)
C30 N10 H10A 107.6
Ni1 N10 H10A 107.6
C30 N10 H10B 107.6
Ni1 N10 H10B 107.6
H10A N10 H10B 107.0
C33 N11 C36 112.4(4)
C33 N11 C32 106.3(4)
C36 N11 C32 106.1(3)
C33 N11 Ni1 112.7(3)
C36 N11 Ni1 110.5(3)
C32 N11 Ni1 108.5(2)
C35 N12 Ni1 125.0(3)
C35 N12 H12A 106.1
Ni1 N12 H12A 106.1
C35 N12 H12B 106.1
Ni1 N12 H12B 106.1
H12A N12 H12B 106.3
N14 N13 Ni2 117.7(2)
N14 N13 Ni1 120.7(2)
Ni2 N13 Ni1 112.86(12)
N15 N14 N13 178.9(4)
N17 N16 Ni2 119.2(2)
N17 N16 Ni3 123.4(2)
Ni2 N16 Ni3 112.18(12)
N18 N17 N16 179.2(4)
N20 N19 Ni3 115.8(2)
N21 N20 N19 179.8(4)
N23 N22 Ni1 116.6(2)
N24 N23 N22 177.6(4)
C5 N1 C1 118.2(4)
C2 C1 N1 120.1(4)
C2 C1 H1 120.0
N1 C1 H1 120.0
C1 C2 C3 119.2(4)
C1 C2 H2 120.4
C3 C2 H2 120.4
C4 C3 C2 121.2(4)
C4 C3 H3 119.4
C2 C3 H3 119.4
C5 C4 C3 119.5(3)
C5 C4 H4 120.2
C3 C4 H4 120.2
C4 C5 N1 121.8(3)
C4 C5 C6 117.5(3)
N1 C5 C6 120.7(3)
N3 C6 C7 115.4(3)
N3 C6 C5 122.3(3)
C7 C6 C5 122.3(3)
C11 N2 C7 119.2(3)
C11 N2 Ni2 126.9(2)
C7 N2 Ni2 112.49(19)
N2 C7 C8 120.7(3)
N2 C7 C6 114.9(3)
C8 C7 C6 124.3(3)
C9 C8 C7 119.3(3)
C9 C8 H8 120.3
C7 C8 H8 120.3
C10 C9 C8 119.8(3)
C10 C9 H9 120.1
C8 C9 H9 120.1
C9 C10 C11 119.4(3)
C9 C10 H10 120.3
C11 C10 H10 120.3
N2 C11 C10 121.5(3)
N2 C11 H11 119.3
C10 C11 H11 119.3
C16 N4 C12 119.1(3)
C16 N4 Ni2 114.01(19)
C12 N4 Ni2 126.4(2)
C13 C12 N4 121.3(3)
C13 C12 H12 119.3
N4 C12 H12 119.3
C12 C13 C14 119.7(3)
C12 C13 H13 120.2
C14 C13 H13 120.2
C13 C14 C15 119.8(3)
C13 C14 H14 120.1
C15 C14 H14 120.1
C14 C15 C16 119.1(3)
C14 C15 H15 120.4
C16 C15 H15 120.4
N4 C16 C15 121.0(3)
N4 C16 C17 114.2(2)
C15 C16 C17 124.9(3)
N6 C17 C16 114.9(3)
N6 C17 C18 121.9(3)
C16 C17 C18 123.1(3)
C22 N5 C18 119.9(3)
C19 C18 N5 121.2(3)
C19 C18 C17 117.1(3)
N5 C18 C17 121.7(3)
C18 C19 C20 117.8(4)
C18 C19 H19 121.1
C20 C19 H19 121.1
C19 C20 C21 123.2(5)
C19 C20 H20 118.4
C21 C20 H20 118.4
C20 C21 C22 118.5(4)
C20 C21 H21 120.8
C22 C21 H21 120.8
C21 C22 N5 119.3(4)
C21 C22 H22 120.3
N5 C22 H22 120.3
N7 C23 C24 111.9(4)
N7 C23 H23A 109.2
C24 C23 H23A 109.2
N7 C23 H23B 109.2
C24 C23 H23B 109.2
H23A C23 H23B 107.9
C23 C24 C25 117.1(4)
C23 C24 H24A 108.0
C25 C24 H24A 108.0
C23 C24 H24B 108.0
C25 C24 H24B 108.0
H24A C24 H24B 107.3
C24 C25 N8 117.0(4)
C24 C25 H25A 108.0
N8 C25 H25A 108.0
C24 C25 H25B 108.1
N8 C25 H25B 108.0
H25A C25 H25B 107.3
N8 C26 C27 116.4(3)
N8 C26 H26A 108.2
C27 C26 H26A 108.2
N8 C26 H26B 108.2
C27 C26 H26B 108.2
H26A C26 H26B 107.3
C28 C27 C26 114.7(3)
C28 C27 H27A 108.6
C26 C27 H27A 108.6
C28 C27 H27B 108.6
C26 C27 H27B 108.6
H27A C27 H27B 107.6
N9 C28 C27 111.3(3)
N9 C28 H28A 109.4
C27 C28 H28A 109.4
N9 C28 H28B 109.4
C27 C28 H28B 109.4
H28A C28 H28B 108.0
N8 C29 H29A 109.5
N8 C29 H29B 109.5
H29A C29 H29B 109.5
N8 C29 H29C 109.5
H29A C29 H29C 109.5
H29B C29 H29C 109.5
N10 C30 C31 110.2(4)
N10 C30 H30A 109.6
C31 C30 H30A 109.6
N10 C30 H30B 109.6
C31 C30 H30B 109.6
H30A C30 H30B 108.1
C32 C31 C30 111.6(4)
C32 C31 H31A 109.3
C30 C31 H31A 109.3
C32 C31 H31B 109.3
C30 C31 H31B 109.3
H31A C31 H31B 108.0
C31 C32 N11 119.3(4)
C31 C32 H32A 107.5
N11 C32 H32A 107.5
C31 C32 H32B 107.5
N11 C32 H32B 107.5
H32A C32 H32B 107.0
N11 C33 C34 114.9(4)
N11 C33 H33A 108.5
C34 C33 H33A 108.5
N11 C33 H33B 108.5
C34 C33 H33B 108.5
H33A C33 H33B 107.5
C35 C34 C33 109.4(5)
C35 C34 H34A 109.8
C33 C34 H34A 109.8
C35 C34 H34B 109.8
C33 C34 H34B 109.8
H34A C34 H34B 108.3
N12 C35 C34 118.1(4)
N12 C35 H35A 107.8
C34 C35 H35A 107.8
N12 C35 H35B 107.8
C34 C35 H35B 107.8
H35A C35 H35B 107.1
N11 C36 H36A 109.5
N11 C36 H36B 109.5
H36A C36 H36B 109.5
N11 C36 H36C 109.5
H36A C36 H36C 109.5
H36B C36 H36C 109.5
O1W C1W H1W 109.5
O1W C1W H1WA 109.5
H1W C1W H1WA 109.5
O1W C1W H1WB 109.5
H1W C1W H1WB 109.5
H1WA C1W H1WB 109.5
C1W O1W H1WO 109.5

loop_
_geom_bond_atom_site_label_1
_geom_bond_atom_site_label_2
_geom_bond_distance
Ni1 O1 2.073(2)
Ni1 N12 2.098(3)
Ni1 N10 2.103(3)
Ni1 N22 2.132(3)
Ni1 N13 2.166(3)
Ni1 N11 2.186(3)
Ni2 N6 2.030(2)
Ni2 N3 2.035(3)
Ni2 N4 2.065(2)
Ni2 N2 2.105(3)
Ni2 N13 2.110(3)
Ni2 N16 2.113(3)
Ni3 O2 2.056(2)
Ni3 N7 2.097(3)
Ni3 N9 2.107(3)
Ni3 N19 2.152(3)
Ni3 N16 2.176(3)
Ni3 N8 2.178(3)
O1 N3 1.323(3)
O2 N6 1.330(3)
N3 C6 1.305(4)
N6 C17 1.308(4)
N7 C23 1.470(5)
N7 H7A 0.9000
N7 H7B 0.9000
N8 C29 1.457(5)
N8 C26 1.488(5)
N8 C25 1.508(5)
N9 C28 1.459(5)
N9 H9A 0.9000
N9 H9B 0.9000
N10 C30 1.475(5)
N10 H10A 0.9000
N10 H10B 0.9000
N11 C33 1.429(6)
N11 C36 1.477(5)
N11 C32 1.496(5)
N12 C35 1.355(5)
N12 H12A 0.9000
N12 H12B 0.9000
N13 N14 1.204(4)
N14 N15 1.157(4)
N16 N17 1.195(3)
N17 N18 1.152(4)
N19 N20 1.181(4)
N20 N21 1.173(4)
N22 N23 1.200(4)
N23 N24 1.170(4)
N1 C5 1.396(5)
N1 C1 1.399(5)
C1 C2 1.384(6)
C1 H1 0.9300
C2 C3 1.388(6)
C2 H2 0.9300
C3 C4 1.364(4)
C3 H3 0.9300
C4 C5 1.355(4)
C4 H4 0.9300
C5 C6 1.468(4)
C6 C7 1.468(4)
N2 C11 1.362(4)
N2 C7 1.371(4)
C7 C8 1.391(4)
C8 C9 1.386(5)
C8 H8 0.9300
C9 C10 1.380(5)
C9 H9 0.9300
C10 C11 1.381(5)
C10 H10 0.9300
C11 H11 0.9300
N4 C16 1.372(4)
N4 C12 1.378(4)
C12 C13 1.376(5)
C12 H12 0.9300
C13 C14 1.387(5)
C13 H13 0.9300
C14 C15 1.393(5)
C14 H14 0.9300
C15 C16 1.395(4)
C15 H15 0.9300
C16 C17 1.466(4)
C17 C18 1.475(4)
N5 C22 1.385(5)
N5 C18 1.387(5)
C18 C19 1.361(5)
C19 C20 1.362(6)
C19 H19 0.9300
C20 C21 1.377(7)
C20 H20 0.9300
C21 C22 1.380(6)
C21 H21 0.9300
C22 H22 0.9300
C23 C24 1.491(6)
C23 H23A 0.9700
C23 H23B 0.9700
C24 C25 1.505(6)
C24 H24A 0.9700
C24 H24B 0.9700
C25 H25A 0.9700
C25 H25B 0.9700
C26 C27 1.518(6)
C26 H26A 0.9700
C26 H26B 0.9700
C27 C28 1.493(6)
C27 H27A 0.9700
C27 H27B 0.9700
C28 H28A 0.9700
C28 H28B 0.9700
C29 H29A 0.9600
C29 H29B 0.9600
C29 H29C 0.9600
C30 C31 1.523(6)
C30 H30A 0.9700
C30 H30B 0.9700
C31 C32 1.477(6)
C31 H31A 0.9700
C31 H31B 0.9700
C32 H32A 0.9700
C32 H32B 0.9700
C33 C34 1.599(7)
C33 H33A 0.9700
C33 H33B 0.9700
C34 C35 1.497(5)
C34 H34A 0.9700
C34 H34B 0.9700
C35 H35A 0.9700
C35 H35B 0.9700
C36 H36A 0.9600
C36 H36B 0.9600
C36 H36C 0.9600
C1W O1W 1.457(7)
C1W H1W 0.9600
C1W H1WA 0.9600
C1W H1WB 0.9600
O1W H1WO 0.8200
